data_1548637
loop_
_publ_author_name
'Fang, Yinzhi'
'Zhang, Han'
'Huang, Zhen'
'Scinto, Samuel L.'
'Yang, Jeffrey C.'
'Am Ende, Christopher W.'
'Dmitrenko, Olga'
'Johnson, Douglas S.'
'Fox, Joseph M.'

_publ_section_title
;
 Photochemical syntheses, transformations, and bioorthogonal chemistry of
 <i>trans</i>-cycloheptene and sila <i>trans</i>-cycloheptene Ag(i)
 complexes.
;
_journal_issue 7
_journal_name_full 'Chemical science'
_journal_page_first 1953
_journal_page_last 1963
_journal_paper_doi 10.1039/c7sc04773h
_journal_volume 9
_journal_year 2018
_chemical_formula_sum 'C18 H20 Ag N O3 Si'
_chemical_formula_weight 434.31
_space_group_crystal_system monoclinic
_space_group_IT_number 14
_space_group_name_Hall '-P 2ybc'
_space_group_name_H-M_alt 'P 1 21/c 1'
_symmetry_space_group_name_Hall '-P 2ybc'
_symmetry_space_group_name_H-M 'P 1 21/c 1'
_atom_sites_solution_hydrogens geom
_audit_creation_method SHELXL-2014/7
_audit_update_record
;
2017-11-04 deposited with the CCDC.
2018-01-08 downloaded from the CCDC.
;
_cell_angle_alpha 90
_cell_angle_beta 114.6900(10)
_cell_angle_gamma 90
_cell_formula_units_Z 4
_cell_length_a 16.5090(10)
_cell_length_b 8.4282(5)
_cell_length_c 13.9655(8)
_cell_measurement_reflns_used 9888
_cell_measurement_temperature 200(2)
_cell_measurement_theta_max 27.56
_cell_measurement_theta_min 2.50
_cell_volume 1765.53(18)
_computing_cell_refinement 'Bruker SAINT'
_computing_data_collection 'Bruker APEX2'
_computing_data_reduction 'Bruker SAINT'
_computing_molecular_graphics 'Bruker SHELXTL'
_computing_publication_material 'Bruker SHELXTL'
_computing_structure_refinement 'SHELXL-2014/7 (Sheldrick, 2014)'
_computing_structure_solution 'SHELXS-97 (Sheldrick 2008)'
_diffrn_ambient_temperature 200(2)
_diffrn_detector_area_resol_mean 8.33
_diffrn_measured_fraction_theta_full 0.999
_diffrn_measured_fraction_theta_max 0.999
_diffrn_measurement_device_type 'Bruker AXS APEX diffractometer'
_diffrn_measurement_method '\f and \w scans'
_diffrn_radiation_type MoK\a
_diffrn_radiation_wavelength 0.71073
_diffrn_reflns_av_R_equivalents 0.0148
_diffrn_reflns_av_unetI/netI 0.0100
_diffrn_reflns_Laue_measured_fraction_full 0.999
_diffrn_reflns_Laue_measured_fraction_max 0.999
_diffrn_reflns_limit_h_max 21
_diffrn_reflns_limit_h_min -21
_diffrn_reflns_limit_k_max 10
_diffrn_reflns_limit_k_min -10
_diffrn_reflns_limit_l_max 18
_diffrn_reflns_limit_l_min -18
_diffrn_reflns_number 18866
_diffrn_reflns_point_group_measured_fraction_full 0.999
_diffrn_reflns_point_group_measured_fraction_max 0.999
_diffrn_reflns_theta_full 25.242
_diffrn_reflns_theta_max 27.574
_diffrn_reflns_theta_min 2.716
_exptl_absorpt_coefficient_mu 1.225
_exptl_absorpt_correction_T_max 0.7456
_exptl_absorpt_correction_T_min 0.6940
_exptl_absorpt_correction_type multi-scan
_exptl_absorpt_process_details 'APEX3 (Bruker, 2015)'
_exptl_crystal_colour brown
_exptl_crystal_density_diffrn 1.634
_exptl_crystal_description block
_exptl_crystal_F_000 880
_exptl_crystal_size_max 0.394
_exptl_crystal_size_mid 0.345
_exptl_crystal_size_min 0.194
_refine_diff_density_max 1.796
_refine_diff_density_min -0.630
_refine_diff_density_rms 0.083
_refine_ls_extinction_method none
_refine_ls_goodness_of_fit_ref 1.009
_refine_ls_hydrogen_treatment constr
_refine_ls_matrix_type full
_refine_ls_number_parameters 217
_refine_ls_number_reflns 4077
_refine_ls_number_restraints 0
_refine_ls_restrained_S_all 1.009
_refine_ls_R_factor_all 0.0395
_refine_ls_R_factor_gt 0.0369
_refine_ls_shift/su_max 0.001
_refine_ls_shift/su_mean 0.000
_refine_ls_structure_factor_coef Fsqd
_refine_ls_weighting_details 'w=1/[\s^2^(Fo^2^)+(0.0798P)^2^+1.7044P] where P=(Fo^2^+2Fc^2^)/3'
_refine_ls_weighting_scheme calc
_refine_ls_wR_factor_gt 0.1133
_refine_ls_wR_factor_ref 0.1174
_reflns_Friedel_coverage 0.000
_reflns_number_gt 3743
_reflns_number_total 4077
_reflns_threshold_expression 'I > 2\s(I)'
_cod_data_source_file c7sc04773h3.cif
_cod_data_source_block joef124
_cod_depositor_comments 'Adding full bibliography for 1548636--1548637.cif.'
_cod_database_code 1548637
_shelx_shelxl_version_number 2014/7
_shelx_space_group_comment
; 
The symmetry employed for this shelxl refinement is uniquely defined 
by the following loop, which should always be used as a source of 
symmetry information in preference to the above space-group names. 
They are only intended as comments. 
;
_shelx_estimated_absorpt_t_min 0.644
_shelx_estimated_absorpt_t_max 0.797

loop_
_space_group_symop_operation_xyz
'x, y, z'
'-x, y+1/2, -z+1/2'
'-x, -y, -z'
'x, -y-1/2, z-1/2'

loop_
_atom_site_label
_atom_site_type_symbol
_atom_site_fract_x
_atom_site_fract_y
_atom_site_fract_z
_atom_site_U_iso_or_equiv
_atom_site_adp_type
_atom_site_occupancy
_atom_site_site_symmetry_order
_atom_site_calc_flag
_atom_site_refinement_flags_posn
_atom_site_refinement_flags_adp
Ag1 Ag 0.39887(2) 0.53145(3) 0.29615(2) 0.04713(12) Uani 1 1 d . .
C1 C 0.3696(2) 0.1563(3) 0.3408(2) 0.0418(6) Uani 1 1 d . .
H1A H 0.4356 0.1584 0.3729 0.050 Uiso 1 1 calc R U
H1B H 0.3485 0.1087 0.2697 0.050 Uiso 1 1 calc R U
C2 C 0.33451(18) 0.0599(3) 0.4111(2) 0.0357(5) Uani 1 1 d . .
H2A H 0.3856 0.0388 0.4793 0.043 Uiso 1 1 calc R U
H2B H 0.3130 -0.0440 0.3768 0.043 Uiso 1 1 calc R U
C3 C 0.2681(2) 0.3532(3) 0.5097(2) 0.0397(5) Uani 1 1 d . .
H3A H 0.2161 0.3857 0.5230 0.048 Uiso 1 1 calc R U
H3B H 0.3191 0.3391 0.5790 0.048 Uiso 1 1 calc R U
C4 C 0.2908(2) 0.4901(3) 0.4509(2) 0.0449(6) Uani 1 1 d . .
H4A H 0.2373 0.5252 0.3887 0.054 Uiso 1 1 calc R U
H4B H 0.3167 0.5819 0.4980 0.054 Uiso 1 1 calc R U
C5 C 0.3582(3) 0.4145(4) 0.4184(3) 0.0561(8) Uani 1 1 d . .
H5 H 0.4199 0.4346 0.4585 0.067 Uiso 1 1 calc R U
C6 C 0.3330(2) 0.3202(4) 0.3346(3) 0.0532(7) Uani 1 1 d . .
H6 H 0.2904 0.3581 0.2687 0.064 Uiso 1 1 calc R U
C7 C 0.13419(19) 0.0931(3) 0.2219(2) 0.0412(6) Uani 1 1 d . .
H7 H 0.1839 0.0324 0.2255 0.049 Uiso 1 1 calc R U
C8 C 0.0588(2) 0.1007(4) 0.1272(2) 0.0537(8) Uani 1 1 d . .
H8 H 0.0572 0.0454 0.0671 0.064 Uiso 1 1 calc R U
C9 C -0.0144(2) 0.1895(5) 0.1204(3) 0.0554(8) Uani 1 1 d . .
H9 H -0.0666 0.1937 0.0562 0.067 Uiso 1 1 calc R U
C10 C -0.0108(2) 0.2718(4) 0.2077(3) 0.0538(8) Uani 1 1 d . .
H10 H -0.0603 0.3340 0.2030 0.065 Uiso 1 1 calc R U
C11 C 0.06543(19) 0.2641(4) 0.3031(2) 0.0440(6) Uani 1 1 d . .
H11 H 0.0671 0.3219 0.3623 0.053 Uiso 1 1 calc R U
C12 C 0.13910(16) 0.1725(3) 0.31253(18) 0.0329(5) Uani 1 1 d . .
C13 C 0.14192(18) 0.0470(3) 0.5522(2) 0.0370(5) Uani 1 1 d . .
H13 H 0.1051 0.1358 0.5201 0.044 Uiso 1 1 calc R U
C14 C 0.1214(2) -0.0476(3) 0.6211(2) 0.0414(6) Uani 1 1 d . .
H14 H 0.0717 -0.0227 0.6359 0.050 Uiso 1 1 calc R U
C15 C 0.17389(19) -0.1773(3) 0.6673(2) 0.0412(6) Uani 1 1 d . .
H15 H 0.1605 -0.2418 0.7146 0.049 Uiso 1 1 calc R U
C16 C 0.24652(18) -0.2145(3) 0.6450(2) 0.0382(5) Uani 1 1 d . .
H16 H 0.2821 -0.3049 0.6764 0.046 Uiso 1 1 calc R U
C17 C 0.26678(16) -0.1189(3) 0.57661(19) 0.0331(5) Uani 1 1 d . .
H17 H 0.3165 -0.1446 0.5619 0.040 Uiso 1 1 calc R U
C18 C 0.21477(16) 0.0154(3) 0.52890(19) 0.0309(5) Uani 1 1 d . .
N1 N 0.49119(15) 0.8436(3) 0.29131(18) 0.0378(5) Uani 1 1 d . .
O1 O 0.47117(17) 0.7654(3) 0.35397(18) 0.0573(6) Uani 1 1 d . .
O2 O 0.45072(17) 0.8296(4) 0.19530(18) 0.0672(7) Uani 1 1 d . .
O3 O 0.55254(19) 0.9425(4) 0.32796(19) 0.0640(7) Uani 1 1 d . .
Si1 Si 0.24195(4) 0.15278(7) 0.43957(5) 0.02923(15) Uani 1 1 d . .

loop_
_atom_site_aniso_label
_atom_site_aniso_U_11
_atom_site_aniso_U_22
_atom_site_aniso_U_33
_atom_site_aniso_U_23
_atom_site_aniso_U_13
_atom_site_aniso_U_12
Ag1 0.06003(18) 0.03842(17) 0.05414(18) 0.00020(8) 0.03490(13) -0.00753(8)
C1 0.0486(14) 0.0388(14) 0.0481(14) 0.0027(11) 0.0302(12) 0.0029(11)
C2 0.0400(12) 0.0342(11) 0.0362(12) 0.0033(10) 0.0191(10) 0.0059(10)
C3 0.0563(15) 0.0330(12) 0.0351(12) -0.0075(10) 0.0244(11) -0.0042(11)
C4 0.0678(19) 0.0297(12) 0.0442(14) -0.0049(11) 0.0304(14) -0.0060(12)
C5 0.070(2) 0.0479(17) 0.0592(19) 0.0036(15) 0.0355(17) -0.0102(16)
C6 0.072(2) 0.0405(15) 0.0619(18) 0.0029(13) 0.0427(17) 0.0002(14)
C7 0.0432(13) 0.0375(14) 0.0381(13) -0.0074(11) 0.0124(10) -0.0034(11)
C8 0.0554(17) 0.0545(18) 0.0390(14) -0.0058(13) 0.0076(13) -0.0127(14)
C9 0.0418(14) 0.063(2) 0.0471(15) 0.0147(14) 0.0039(12) -0.0072(14)
C10 0.0403(14) 0.0571(19) 0.0634(18) 0.0241(15) 0.0211(13) 0.0122(13)
C11 0.0466(14) 0.0446(15) 0.0448(14) 0.0098(11) 0.0232(12) 0.0121(12)
C12 0.0364(11) 0.0292(11) 0.0330(11) 0.0025(9) 0.0142(9) 0.0001(9)
C13 0.0389(12) 0.0369(13) 0.0369(12) 0.0009(10) 0.0175(10) 0.0040(10)
C14 0.0429(14) 0.0447(15) 0.0440(14) -0.0025(11) 0.0256(12) -0.0022(11)
C15 0.0496(14) 0.0378(13) 0.0412(13) -0.0005(10) 0.0240(11) -0.0090(11)
C16 0.0419(13) 0.0292(11) 0.0419(13) 0.0026(10) 0.0159(10) -0.0018(9)
C17 0.0343(11) 0.0298(11) 0.0353(11) -0.0020(9) 0.0145(9) -0.0014(9)
C18 0.0343(11) 0.0301(11) 0.0287(10) -0.0021(8) 0.0136(9) -0.0011(9)
N1 0.0379(10) 0.0357(11) 0.0413(11) -0.0033(9) 0.0180(9) -0.0043(8)
O1 0.0688(14) 0.0537(13) 0.0537(12) -0.0032(10) 0.0299(11) -0.0215(11)
O2 0.0564(13) 0.097(2) 0.0429(11) -0.0147(13) 0.0155(10) -0.0279(14)
O3 0.0687(15) 0.0782(17) 0.0439(12) -0.0146(11) 0.0222(11) -0.0415(14)
Si1 0.0358(3) 0.0263(3) 0.0269(3) -0.0001(2) 0.0144(2) 0.0017(2)

loop_
_atom_type_symbol
_atom_type_description
_atom_type_scat_dispersion_real
_atom_type_scat_dispersion_imag
_atom_type_scat_source
C C 0.0033 0.0016 'International Tables Vol C Tables 4.2.6.8 and 6.1.1.4'
H H 0.0000 0.0000 'International Tables Vol C Tables 4.2.6.8 and 6.1.1.4'
N N 0.0061 0.0033 'International Tables Vol C Tables 4.2.6.8 and 6.1.1.4'
O O 0.0106 0.0060 'International Tables Vol C Tables 4.2.6.8 and 6.1.1.4'
Si Si 0.0817 0.0704 'International Tables Vol C Tables 4.2.6.8 and 6.1.1.4'
Ag Ag -0.8971 1.1015 'International Tables Vol C Tables 4.2.6.8 and 6.1.1.4'

loop_
_geom_angle_atom_site_label_1
_geom_angle_atom_site_label_2
_geom_angle_atom_site_label_3
_geom_angle
_geom_angle_site_symmetry_3
C6 Ag1 O1 146.23(10) .
C6 Ag1 C5 33.84(12) .
O1 Ag1 C5 112.40(11) .
C6 Ag1 O3 105.86(12) 2_645
O1 Ag1 O3 104.61(11) 2_645
C5 Ag1 O3 135.69(14) 2_645
C6 C1 C2 105.7(2) .
C6 C1 H1A 110.6 .
C2 C1 H1A 110.6 .
C6 C1 H1B 110.6 .
C2 C1 H1B 110.6 .
H1A C1 H1B 108.7 .
C1 C2 Si1 117.36(18) .
C1 C2 H2A 108.0 .
Si1 C2 H2A 108.0 .
C1 C2 H2B 108.0 .
Si1 C2 H2B 108.0 .
H2A C2 H2B 107.2 .
C4 C3 Si1 116.11(17) .
C4 C3 H3A 108.3 .
Si1 C3 H3A 108.3 .
C4 C3 H3B 108.3 .
Si1 C3 H3B 108.3 .
H3A C3 H3B 107.4 .
C5 C4 C3 102.5(2) .
C5 C4 H4A 111.3 .
C3 C4 H4A 111.3 .
C5 C4 H4B 111.3 .
C3 C4 H4B 111.3 .
H4A C4 H4B 109.2 .
C6 C5 C4 121.2(3) .
C6 C5 Ag1 71.60(19) .
C4 C5 Ag1 121.6(2) .
C6 C5 H5 119.4 .
C4 C5 H5 119.4 .
Ag1 C5 H5 77.8 .
C5 C6 C1 122.0(3) .
C5 C6 Ag1 74.6(2) .
C1 C6 Ag1 121.1(2) .
C5 C6 H6 119.0 .
C1 C6 H6 119.0 .
Ag1 C6 H6 75.0 .
C8 C7 C12 121.9(3) .
C8 C7 H7 119.1 .
C12 C7 H7 119.1 .
C9 C8 C7 119.8(3) .
C9 C8 H8 120.1 .
C7 C8 H8 120.1 .
C10 C9 C8 119.6(3) .
C10 C9 H9 120.2 .
C8 C9 H9 120.2 .
C9 C10 C11 120.4(3) .
C9 C10 H10 119.8 .
C11 C10 H10 119.8 .
C12 C11 C10 121.0(3) .
C12 C11 H11 119.5 .
C10 C11 H11 119.5 .
C11 C12 C7 117.2(2) .
C11 C12 Si1 123.0(2) .
C7 C12 Si1 119.81(19) .
C14 C13 C18 122.1(2) .
C14 C13 H13 118.9 .
C18 C13 H13 118.9 .
C15 C14 C13 119.4(3) .
C15 C14 H14 120.3 .
C13 C14 H14 120.3 .
C14 C15 C16 120.4(2) .
C14 C15 H15 119.8 .
C16 C15 H15 119.8 .
C17 C16 C15 119.8(2) .
C17 C16 H16 120.1 .
C15 C16 H16 120.1 .
C16 C17 C18 121.0(2) .
C16 C17 H17 119.5 .
C18 C17 H17 119.5 .
C13 C18 C17 117.2(2) .
C13 C18 Si1 120.13(19) .
C17 C18 Si1 122.62(19) .
O2 N1 O1 122.2(2) .
O2 N1 O3 119.4(3) .
O1 N1 O3 118.3(2) .
N1 O1 Ag1 117.64(18) .
N1 O3 Ag1 112.67(18) 2_655
C12 Si1 C18 107.90(11) .
C12 Si1 C2 109.07(11) .
C18 Si1 C2 108.62(11) .
C12 Si1 C3 109.08(12) .
C18 Si1 C3 105.61(11) .
C2 Si1 C3 116.24(13) .

loop_
_geom_bond_atom_site_label_1
_geom_bond_atom_site_label_2
_geom_bond_distance
_geom_bond_site_symmetry_2
Ag1 C6 2.264(3) .
Ag1 O1 2.271(2) .
Ag1 C5 2.300(3) .
Ag1 O3 2.318(3) 2_645
C1 C6 1.496(4) .
C1 C2 1.561(4) .
C1 H1A 0.9900 .
C1 H1B 0.9900 .
C2 Si1 1.901(3) .
C2 H2A 0.9900 .
C2 H2B 0.9900 .
C3 C4 1.550(4) .
C3 Si1 1.909(3) .
C3 H3A 0.9900 .
C3 H3B 0.9900 .
C4 C5 1.508(5) .
C4 H4A 0.9900 .
C4 H4B 0.9900 .
C5 C6 1.329(5) .
C5 H5 0.9500 .
C6 H6 0.9500 .
C7 C8 1.388(4) .
C7 C12 1.404(3) .
C7 H7 0.9500 .
C8 C9 1.391(5) .
C8 H8 0.9500 .
C9 C10 1.381(5) .
C9 H9 0.9500 .
C10 C11 1.400(4) .
C10 H10 0.9500 .
C11 C12 1.399(4) .
C11 H11 0.9500 .
C12 Si1 1.882(2) .
C13 C14 1.396(4) .
C13 C18 1.396(4) .
C13 H13 0.9500 .
C14 C15 1.377(4) .
C14 H14 0.9500 .
C15 C16 1.394(4) .
C15 H15 0.9500 .
C16 C17 1.394(4) .
C16 H16 0.9500 .
C17 C18 1.408(4) .
C17 H17 0.9500 .
C18 Si1 1.889(3) .
N1 O2 1.229(3) .
N1 O1 1.246(3) .
N1 O3 1.244(3) .
O3 Ag1 2.318(3) 2_655

loop_
_geom_torsion_atom_site_label_1
_geom_torsion_atom_site_label_2
_geom_torsion_atom_site_label_3
_geom_torsion_atom_site_label_4
_geom_torsion
_geom_torsion_site_symmetry_4
C6 C1 C2 Si1 13.1(3) .
Si1 C3 C4 C5 -48.0(3) .
C3 C4 C5 C6 79.8(4) .
C3 C4 C5 Ag1 166.3(2) .
C4 C5 C6 C1 -126.3(4) .
Ag1 C5 C6 C1 117.4(3) .
C4 C5 C6 Ag1 116.3(3) .
C2 C1 C6 C5 66.6(4) .
C2 C1 C6 Ag1 157.3(2) .
C12 C7 C8 C9 0.2(5) .
C7 C8 C9 C10 1.1(5) .
C8 C9 C10 C11 -1.0(5) .
C9 C10 C11 C12 -0.4(5) .
C10 C11 C12 C7 1.8(4) .
C10 C11 C12 Si1 -178.2(2) .
C8 C7 C12 C11 -1.7(4) .
C8 C7 C12 Si1 178.3(2) .
C18 C13 C14 C15 -0.5(4) .
C13 C14 C15 C16 -0.4(4) .
C14 C15 C16 C17 0.8(4) .
C15 C16 C17 C18 -0.2(4) .
C14 C13 C18 C17 1.1(4) .
C14 C13 C18 Si1 -177.4(2) .
C16 C17 C18 C13 -0.7(4) .
C16 C17 C18 Si1 177.74(19) .
O2 N1 O1 Ag1 24.1(4) .
O3 N1 O1 Ag1 -158.1(2) .
O2 N1 O3 Ag1 -15.6(4) 2_655
O1 N1 O3 Ag1 166.6(2) 2_655
C11 C12 Si1 C18 75.2(2) .
C7 C12 Si1 C18 -104.7(2) .
C11 C12 Si1 C2 -167.0(2) .
C7 C12 Si1 C2 13.1(2) .
C11 C12 Si1 C3 -39.1(3) .
C7 C12 Si1 C3 141.0(2) .
C13 C18 Si1 C12 -54.5(2) .
C17 C18 Si1 C12 127.1(2) .
C13 C18 Si1 C2 -172.6(2) .
C17 C18 Si1 C2 9.0(2) .
C13 C18 Si1 C3 62.0(2) .
C17 C18 Si1 C3 -116.4(2) .
